data_7156110
loop_
_publ_author_name
'Jardim, Guilherme A. M.'
'Oliveira, Willian X. C.'
'de Freitas, Rossimiriam P.'
'Menna-Barreto, Rubem F S'
'Silva, Thaissa L.'
'Goulart, Marilia O. F.'
'da Silva J\'unior, Eufr\^anio N'

_publ_section_title
;
 Direct sequential C-H iodination/organoyl-thiolation for the benzenoid
 A-ring modification of quinonoid deactivated systems: a new protocol for
 potent trypanocidal quinones.
;
_journal_issue 10
_journal_name_full 'Organic &amp; biomolecular chemistry'
_journal_page_first 1686
_journal_page_last 1691
_journal_paper_doi 10.1039/c8ob00196k
_journal_volume 16
_journal_year 2018
_chemical_formula_moiety 'C15 H7 F3 O2 S'
_chemical_formula_sum 'C15 H7 F3 O2 S'
_chemical_formula_weight 308.27
_space_group_crystal_system triclinic
_space_group_IT_number 2
_space_group_name_Hall '-P 1'
_space_group_name_H-M_alt 'P -1'
_symmetry_space_group_name_Hall '-P 1'
_symmetry_space_group_name_H-M 'P -1'
_atom_sites_solution_hydrogens geom
_audit_creation_method SHELXL-2017/1
_audit_update_record
;
2017-11-17 deposited with the CCDC.
2018-02-08 downloaded from the CCDC.
;
_cell_angle_alpha 95.823(8)
_cell_angle_beta 102.310(8)
_cell_angle_gamma 113.691(9)
_cell_formula_units_Z 2
_cell_length_a 7.4794(7)
_cell_length_b 7.9785(8)
_cell_length_c 11.9788(10)
_cell_measurement_reflns_used 2451
_cell_measurement_temperature 250(2)
_cell_measurement_theta_max 28.6430
_cell_measurement_theta_min 3.5610
_cell_volume 625.39(12)
_computing_cell_refinement 'CrysAlisPro 1.171.38.41 (Rigaku OD, 2015)'
_computing_data_collection 'CrysAlisPro 1.171.38.41 (Rigaku OD, 2015)'
_computing_data_reduction 'CrysAlisPro 1.171.38.41 (Rigaku OD, 2015)'
_computing_structure_refinement 'SHELXL-2017/1 (Sheldrick, 2017)'
_computing_structure_solution 'SuperFlip (Palatinus & Chapius, 2007)'
_diffrn_ambient_temperature 250(2)
_diffrn_detector_area_resol_mean 10.4186
_diffrn_measured_fraction_theta_full 1.000
_diffrn_measured_fraction_theta_max 1.000
_diffrn_measurement_device_type 'Xcalibur, Atlas, Gemini ultra'
_diffrn_measurement_method '\w scans'
_diffrn_radiation_type MoK\a
_diffrn_radiation_wavelength 0.71073
_diffrn_reflns_av_R_equivalents 0.0342
_diffrn_reflns_av_unetI/netI 0.0313
_diffrn_reflns_Laue_measured_fraction_full 1.000
_diffrn_reflns_Laue_measured_fraction_max 1.000
_diffrn_reflns_limit_h_max 9
_diffrn_reflns_limit_h_min -9
_diffrn_reflns_limit_k_max 9
_diffrn_reflns_limit_k_min -9
_diffrn_reflns_limit_l_max 14
_diffrn_reflns_limit_l_min -14
_diffrn_reflns_number 10141
_diffrn_reflns_point_group_measured_fraction_full 1.000
_diffrn_reflns_point_group_measured_fraction_max 1.000
_diffrn_reflns_theta_full 25.242
_diffrn_reflns_theta_max 26.369
_diffrn_reflns_theta_min 2.851
_diffrn_source 'fine-focus sealed X-ray tube'
_exptl_absorpt_coefficient_mu 0.297
_exptl_absorpt_correction_T_max 0.979
_exptl_absorpt_correction_T_min 0.856
_exptl_absorpt_correction_type analytical
_exptl_absorpt_process_details
;
CrysAlisPro 1.171.38.41 (Rigaku Oxford Diffraction, 2015)
Analytical numeric absorption correction using a multifaceted crystal
                        model based on expressions derived by R.C. Clark & J.S. Reid.
(Clark, R. C. & Reid, J. S. (1995). Acta Cryst. A51, 887-897)
Empirical absorption correction using spherical harmonics,
 implemented in SCALE3 ABSPACK scaling algorithm.
;
_exptl_crystal_colour Yellow
_exptl_crystal_density_diffrn 1.637
_exptl_crystal_description Needle
_exptl_crystal_F_000 312
_exptl_crystal_size_max 0.859
_exptl_crystal_size_mid 0.178
_exptl_crystal_size_min 0.100
_refine_diff_density_max 0.228
_refine_diff_density_min -0.219
_refine_diff_density_rms 0.042
_refine_ls_extinction_method none
_refine_ls_goodness_of_fit_ref 1.069
_refine_ls_hydrogen_treatment constr
_refine_ls_matrix_type full
_refine_ls_number_parameters 190
_refine_ls_number_reflns 2559
_refine_ls_number_restraints 0
_refine_ls_restrained_S_all 1.069
_refine_ls_R_factor_all 0.0589
_refine_ls_R_factor_gt 0.0393
_refine_ls_shift/su_max 0.000
_refine_ls_shift/su_mean 0.000
_refine_ls_structure_factor_coef Fsqd
_refine_ls_weighting_details 'w=1/[\s^2^(Fo^2^)+(0.0438P)^2^+0.0796P] where P=(Fo^2^+2Fc^2^)/3'
_refine_ls_weighting_scheme calc
_refine_ls_wR_factor_gt 0.0892
_refine_ls_wR_factor_ref 0.1000
_reflns_Friedel_coverage 0.000
_reflns_number_gt 1955
_reflns_number_total 2559
_reflns_threshold_expression 'I > 2\s(I)'
_cod_data_source_file c8ob00196k2.cif
_cod_data_source_block shelx_CCDC6
_cod_depositor_comments 'Adding full bibliography for 7156104--7156114.cif.'
_cod_original_cell_volume 625.39(11)
_cod_database_code 7156110
_shelx_shelxl_version_number 2017/1
_shelx_space_group_comment
;
The symmetry employed for this shelxl refinement is uniquely defined
by the following loop, which should always be used as a source of
symmetry information in preference to the above space-group names.
They are only intended as comments.
;

loop_
_space_group_symop_operation_xyz
'x, y, z'
'-x, -y, -z'

loop_
_atom_site_label
_atom_site_type_symbol
_atom_site_fract_x
_atom_site_fract_y
_atom_site_fract_z
_atom_site_U_iso_or_equiv
_atom_site_adp_type
_atom_site_occupancy
_atom_site_site_symmetry_order
_atom_site_calc_flag
_atom_site_refinement_flags_posn
_atom_site_refinement_flags_adp
S1 S 0.95483(8) 0.66386(7) 0.20699(4) 0.04899(18) Uani 1 1 d . .
F3 F 0.6927(2) 0.7069(2) 0.03686(12) 0.0875(5) Uani 1 1 d . .
F2 F 0.9825(2) 0.7721(2) 0.00731(10) 0.0771(4) Uani 1 1 d . .
F1 F 0.7807(2) 0.4868(2) 0.00070(11) 0.0844(5) Uani 1 1 d . .
O1 O 1.1219(2) 0.65658(18) 0.41274(11) 0.0548(4) Uani 1 1 d . .
O2 O 1.4050(2) 1.36948(18) 0.62951(12) 0.0571(4) Uani 1 1 d . .
C8A C 1.3023(2) 0.8827(2) 0.58714(15) 0.0331(4) Uani 1 1 d . .
C4A C 1.2294(3) 1.1440(2) 0.45384(15) 0.0324(4) Uani 1 1 d . .
C9A C 1.1540(2) 0.9566(2) 0.39654(14) 0.0309(4) Uani 1 1 d . .
C5A C 1.3790(3) 1.0693(2) 0.64370(15) 0.0351(4) Uani 1 1 d . .
C4 C 1.1991(3) 1.2736(2) 0.39393(16) 0.0406(4) Uani 1 1 d . .
H4 H 1.249772 1.398800 0.432664 0.049 Uiso 1 1 calc R U
C1 C 1.0476(3) 0.9018(2) 0.27712(15) 0.0361(4) Uani 1 1 d . .
C8 C 1.3335(3) 0.7539(3) 0.64881(16) 0.0421(5) Uani 1 1 d . .
H8 H 1.281797 0.628059 0.611049 0.050 Uiso 1 1 calc R U
C10 C 1.3434(3) 1.2077(2) 0.58030(16) 0.0370(4) Uani 1 1 d . .
C9 C 1.1880(3) 0.8195(2) 0.46176(15) 0.0344(4) Uani 1 1 d . .
C3 C 1.0944(3) 1.2187(3) 0.27732(17) 0.0475(5) Uani 1 1 d . .
H3 H 1.073852 1.307157 0.236707 0.057 Uiso 1 1 calc R U
C7 C 1.4403(3) 0.8108(3) 0.76543(17) 0.0512(5) Uani 1 1 d . .
H7 H 1.461778 0.723751 0.807112 0.061 Uiso 1 1 calc R U
C2 C 1.0195(3) 1.0365(3) 0.21938(16) 0.0451(5) Uani 1 1 d . .
H2 H 0.948166 1.001954 0.139655 0.054 Uiso 1 1 calc R U
C5 C 1.4855(3) 1.1245(3) 0.76126(17) 0.0468(5) Uani 1 1 d . .
H5 H 1.536787 1.249753 0.799999 0.056 Uiso 1 1 calc R U
C11 C 0.8498(4) 0.6631(3) 0.05789(19) 0.0601(6) Uani 1 1 d . .
C6 C 1.5158(3) 0.9952(3) 0.82105(18) 0.0552(6) Uani 1 1 d . .
H6 H 1.588718 1.033060 0.900563 0.066 Uiso 1 1 calc R U

loop_
_atom_site_aniso_label
_atom_site_aniso_U_11
_atom_site_aniso_U_22
_atom_site_aniso_U_33
_atom_site_aniso_U_23
_atom_site_aniso_U_13
_atom_site_aniso_U_12
S1 0.0645(4) 0.0344(3) 0.0401(3) 0.0030(2) 0.0137(2) 0.0152(2)
F3 0.0710(10) 0.0951(11) 0.0796(10) -0.0032(8) -0.0107(8) 0.0405(9)
F2 0.1037(11) 0.0881(10) 0.0451(7) 0.0209(7) 0.0291(7) 0.0415(9)
F1 0.0968(11) 0.0711(10) 0.0562(8) -0.0208(7) -0.0056(7) 0.0293(9)
O1 0.0902(11) 0.0274(7) 0.0435(7) 0.0051(6) 0.0124(7) 0.0261(7)
O2 0.0716(10) 0.0290(8) 0.0613(9) -0.0017(6) 0.0103(8) 0.0193(7)
C8A 0.0322(9) 0.0310(9) 0.0413(9) 0.0106(8) 0.0151(8) 0.0158(8)
C4A 0.0338(9) 0.0271(9) 0.0439(9) 0.0101(7) 0.0204(8) 0.0153(8)
C9A 0.0331(9) 0.0266(9) 0.0389(9) 0.0094(7) 0.0184(8) 0.0141(8)
C5A 0.0303(9) 0.0327(10) 0.0430(9) 0.0072(8) 0.0117(8) 0.0138(8)
C4 0.0509(11) 0.0282(9) 0.0547(11) 0.0146(8) 0.0265(10) 0.0216(9)
C1 0.0400(10) 0.0342(10) 0.0379(9) 0.0096(8) 0.0175(8) 0.0161(8)
C8 0.0454(11) 0.0355(10) 0.0505(11) 0.0136(8) 0.0149(9) 0.0209(9)
C10 0.0364(10) 0.0267(9) 0.0483(10) 0.0036(8) 0.0171(8) 0.0126(8)
C9 0.0408(10) 0.0280(9) 0.0405(9) 0.0089(8) 0.0184(8) 0.0172(8)
C3 0.0642(13) 0.0463(12) 0.0518(11) 0.0251(9) 0.0266(10) 0.0348(11)
C7 0.0483(12) 0.0566(14) 0.0541(12) 0.0252(11) 0.0115(10) 0.0264(11)
C2 0.0570(12) 0.0472(12) 0.0391(10) 0.0163(9) 0.0175(9) 0.0267(10)
C5 0.0414(11) 0.0417(11) 0.0474(11) 0.0012(9) 0.0063(9) 0.0133(9)
C11 0.0616(14) 0.0593(15) 0.0500(12) -0.0018(11) 0.0065(11) 0.0245(12)
C6 0.0468(12) 0.0634(15) 0.0444(11) 0.0112(10) 0.0013(10) 0.0190(11)

loop_
_atom_type_symbol
_atom_type_description
_atom_type_scat_dispersion_real
_atom_type_scat_dispersion_imag
_atom_type_scat_source
C C 0.0033 0.0016 'International Tables Vol C Tables 4.2.6.8 and 6.1.1.4'
H H 0.0000 0.0000 'International Tables Vol C Tables 4.2.6.8 and 6.1.1.4'
O O 0.0106 0.0060 'International Tables Vol C Tables 4.2.6.8 and 6.1.1.4'
S S 0.1246 0.1234 'International Tables Vol C Tables 4.2.6.8 and 6.1.1.4'
F F 0.0171 0.0103 'International Tables Vol C Tables 4.2.6.8 and 6.1.1.4'

loop_
_geom_angle_atom_site_label_1
_geom_angle_atom_site_label_2
_geom_angle_atom_site_label_3
_geom_angle
C1 S1 C11 102.83(10)
C8 C8A C5A 119.79(16)
C8 C8A C9 119.26(15)
C5A C8A C9 120.95(15)
C4 C4A C9A 120.50(16)
C4 C4A C10 118.49(15)
C9A C4A C10 121.01(15)
C4A C9A C1 119.41(15)
C4A C9A C9 119.89(15)
C1 C9A C9 120.70(15)
C5 C5A C8A 119.66(16)
C5 C5A C10 119.70(16)
C8A C5A C10 120.62(15)
C3 C4 C4A 119.69(17)
C3 C4 H4 120.2
C4A C4 H4 120.2
C2 C1 C9A 118.52(16)
C2 C1 S1 123.12(14)
C9A C1 S1 118.36(13)
C7 C8 C8A 119.93(18)
C7 C8 H8 120.0
C8A C8 H8 120.0
O2 C10 C5A 121.16(16)
O2 C10 C4A 120.49(16)
C5A C10 C4A 118.35(15)
O1 C9 C9A 120.17(15)
O1 C9 C8A 120.68(15)
C9A C9 C8A 119.15(14)
C2 C3 C4 120.93(17)
C2 C3 H3 119.5
C4 C3 H3 119.5
C6 C7 C8 120.14(18)
C6 C7 H7 119.9
C8 C7 H7 119.9
C3 C2 C1 120.95(17)
C3 C2 H2 119.5
C1 C2 H2 119.5
C6 C5 C5A 119.84(18)
C6 C5 H5 120.1
C5A C5 H5 120.1
F2 C11 F1 107.22(18)
F2 C11 F3 106.1(2)
F1 C11 F3 106.74(18)
F2 C11 S1 114.96(16)
F1 C11 S1 105.18(16)
F3 C11 S1 116.09(16)
C5 C6 C7 120.64(18)
C5 C6 H6 119.7
C7 C6 H6 119.7

loop_
_geom_bond_atom_site_label_1
_geom_bond_atom_site_label_2
_geom_bond_distance
S1 C1 1.7776(18)
S1 C11 1.790(2)
F3 C11 1.337(3)
F2 C11 1.334(3)
F1 C11 1.336(2)
O1 C9 1.218(2)
O2 C10 1.216(2)
C8A C8 1.389(2)
C8A C5A 1.395(2)
C8A C9 1.481(2)
C4A C4 1.380(2)
C4A C9A 1.406(2)
C4A C10 1.492(2)
C9A C1 1.407(2)
C9A C9 1.478(2)
C5A C5 1.388(2)
C5A C10 1.479(2)
C4 C3 1.375(3)
C4 H4 0.9400
C1 C2 1.396(2)
C8 C7 1.378(3)
C8 H8 0.9400
C3 C2 1.372(3)
C3 H3 0.9400
C7 C6 1.378(3)
C7 H7 0.9400
C2 H2 0.9400
C5 C6 1.377(3)
C5 H5 0.9400
C6 H6 0.9400
